data_7212146
loop_
_publ_author_name
'Delgado, Fernando S.'
'Sanchiz, Joaqu\'in'
'L\'opez, Trinidad'
'Lloret, Francesc'
'Julve, Miguel'
'Ruiz-P\'erez, Catalina'

_publ_section_title
;
 Building-block process for the synthesis of new chromium(iii) malonate
 complexes
;
_journal_issue 10
_journal_name_full CrystEngComm
_journal_page_first 2711
_journal_paper_doi 10.1039/b920650g
_journal_volume 12
_journal_year 2010
_chemical_formula_sum 'C7 H21 Gd O13'
_chemical_formula_weight 470.49
_chemical_name_systematic
;
?
;
_space_group_IT_number 158
_symmetry_cell_setting trigonal
_symmetry_Int_Tables_number 158
_symmetry_space_group_name_Hall 'P 3 -2"c'
_symmetry_space_group_name_H-M 'P 3 c 1'
_atom_sites_solution_hydrogens geom
_atom_sites_solution_primary direct
_atom_sites_solution_secondary difmap
_cell_angle_alpha 90.00
_cell_angle_beta 90.00
_cell_angle_gamma 120.00
_cell_formula_units_Z 2
_cell_length_a 8.6708(17)
_cell_length_b 8.6708(29)
_cell_length_c 11.4236(10)
_cell_measurement_temperature 293(2)
_cell_volume 743.8(3)
_computing_cell_refinement 'EvalCCD (Duisenberg & Schreurs 1990-2000)'
_computing_data_collection 'Collect (Bruker AXS BV, 1997-2004)'
_computing_data_reduction 'EvalCCD (Duisenberg & Schreurs 1990-2000)'
_computing_molecular_graphics 'Ortep-3 for Windows (Farrugia, 1997)'
_computing_publication_material 'WinGX publication routines (Farrugia, 1999)'
_computing_structure_refinement 'SHELXL-97 (Sheldrick, 1997)'
_computing_structure_solution 'SHELXL-97 (Sheldrick, 1997)'
_diffrn_ambient_temperature 293(2)
_diffrn_detector 'CCD plate'
_diffrn_detector_area_resol_mean 9
_diffrn_measured_fraction_theta_full 0.983
_diffrn_measured_fraction_theta_max 0.983
_diffrn_measurement_device '95mm CCD camera on \k-goniostat'
_diffrn_measurement_device_type KappaCCD
_diffrn_measurement_method 'CCD rotation images, thick slices'
_diffrn_radiation_monochromator 'horizonally mounted graphite crystal'
_diffrn_radiation_probe x-ray
_diffrn_radiation_source 'fine-focus sealed tube'
_diffrn_radiation_type MoK\a
_diffrn_radiation_wavelength 0.71073
_diffrn_reflns_av_R_equivalents 0.0215
_diffrn_reflns_av_sigmaI/netI 0.0338
_diffrn_reflns_limit_h_max 7
_diffrn_reflns_limit_h_min -11
_diffrn_reflns_limit_k_max 11
_diffrn_reflns_limit_k_min -7
_diffrn_reflns_limit_l_max 14
_diffrn_reflns_limit_l_min -9
_diffrn_reflns_number 1987
_diffrn_reflns_theta_full 27.45
_diffrn_reflns_theta_max 27.45
_diffrn_reflns_theta_min 6.50
_diffrn_source 'Enraf Nonius FR590'
_exptl_absorpt_coefficient_mu 4.522
_exptl_absorpt_correction_T_max 0.4966
_exptl_absorpt_correction_T_min 0.2649
_exptl_absorpt_correction_type sphere
_exptl_crystal_colour colourless
_exptl_crystal_density_diffrn 2.101
_exptl_crystal_density_method 'not measured'
_exptl_crystal_description prism
_exptl_crystal_F_000 462
_exptl_crystal_size_max 0.40
_exptl_crystal_size_mid 0.24
_exptl_crystal_size_min 0.18
_refine_diff_density_max 0.298
_refine_diff_density_min -0.374
_refine_diff_density_rms 0.080
_refine_ls_abs_structure_details 'Flack H D (1983), Acta Cryst. A39, 876-881'
_refine_ls_abs_structure_Flack 0.08(3)
_refine_ls_extinction_method none
_refine_ls_goodness_of_fit_ref 1.081
_refine_ls_hydrogen_treatment mixed
_refine_ls_matrix_type full
_refine_ls_number_parameters 75
_refine_ls_number_reflns 864
_refine_ls_number_restraints 1
_refine_ls_restrained_S_all 1.080
_refine_ls_R_factor_all 0.0291
_refine_ls_R_factor_gt 0.0203
_refine_ls_shift/su_max 0.000
_refine_ls_shift/su_mean 0.000
_refine_ls_structure_factor_coef Fsqd
_refine_ls_weighting_details 'calc w=1/[\s^2^(Fo^2^)+(0.0091P)^2^+0.4636P] where P=(Fo^2^+2Fc^2^)/3'
_refine_ls_weighting_scheme calc
_refine_ls_wR_factor_gt 0.0413
_refine_ls_wR_factor_ref 0.0440
_reflns_number_gt 713
_reflns_number_total 864
_reflns_threshold_expression >2sigma(I)
_cod_data_source_file b920650g.txt
_cod_data_source_block compound1
_cod_original_sg_symbol_Hall 'P 3-2"c'
_cod_original_sg_symbol_H-M 'P 3c1'
_cod_database_code 7212146

loop_
_symmetry_equiv_pos_as_xyz
'x, y, z'
'-y, x-y, z'
'-y, -x, z+1/2'
'-x+y, -x, z'
'x, x-y, z+1/2'
'-x+y, y, z+1/2'

loop_
_atom_site_label
_atom_site_type_symbol
_atom_site_fract_x
_atom_site_fract_y
_atom_site_fract_z
_atom_site_U_iso_or_equiv
_atom_site_adp_type
_atom_site_occupancy
_atom_site_symmetry_multiplicity
_atom_site_calc_flag
_atom_site_refinement_flags
Gd1 Gd 0.6667 0.3333 0.92113(12) 0.02127(10) Uani 1 3 d S
C1 C 0.8855(7) 0.2203(7) 1.0363(4) 0.0227(10) Uani 1 1 d .
C2 C 1.0042(8) 0.1690(8) 1.1003(5) 0.0258(12) Uani 1 1 d .
C3 C 1.0000 0.0000 1.0592(8) 0.0235(17) Uani 1 3 d S
O1 O 0.8867(5) 0.3613(4) 1.0643(3) 0.0261(8) Uani 1 1 d .
O2 O 0.7876(5) 0.1266(5) 0.9530(3) 0.0300(8) Uani 1 1 d .
O1W O 0.8952(6) 0.3986(6) 0.7781(3) 0.0339(9) Uani 1 1 d .
O2W O 1.3333 0.6667 1.1203(13) 0.138(6) Uani 1 3 d S
O3W O 0.5786(8) -0.2170(7) 0.8540(5) 0.0690(15) Uani 1 1 d .
H2A H 1.082(7) 0.255(7) 1.106(4) 0.012(14) Uiso 1 1 d .
H2B H 0.971(9) 0.171(8) 1.178(5) 0.043(16) Uiso 1 1 d .
H3 H 1.0000 0.0000 0.982(8) 0.02(2) Uiso 1 3 d S

loop_
_atom_site_aniso_label
_atom_site_aniso_U_11
_atom_site_aniso_U_22
_atom_site_aniso_U_33
_atom_site_aniso_U_23
_atom_site_aniso_U_13
_atom_site_aniso_U_12
Gd1 0.02102(12) 0.02102(12) 0.02175(15) 0.000 0.000 0.01051(6)
C1 0.028(3) 0.024(3) 0.017(2) 0.004(2) 0.004(2) 0.014(2)
C2 0.024(3) 0.018(3) 0.034(3) -0.005(2) -0.005(3) 0.009(3)
C3 0.021(3) 0.021(3) 0.029(4) 0.000 0.000 0.0104(13)
O1 0.036(2) 0.0173(19) 0.0308(18) -0.0053(16) -0.0020(17) 0.0182(18)
O2 0.031(2) 0.028(2) 0.0343(19) -0.0060(16) -0.0075(17) 0.0178(18)
O1W 0.034(3) 0.037(2) 0.032(2) 0.005(2) 0.006(2) 0.018(2)
O2W 0.157(10) 0.157(10) 0.101(9) 0.000 0.000 0.078(5)
O3W 0.073(4) 0.043(3) 0.102(4) -0.006(3) -0.018(3) 0.037(3)

loop_
_atom_type_symbol
_atom_type_description
_atom_type_scat_dispersion_real
_atom_type_scat_dispersion_imag
_atom_type_scat_source
C C 0.0033 0.0016 'International Tables Vol C Tables 4.2.6.8 and 6.1.1.4'
H H 0.0000 0.0000 'International Tables Vol C Tables 4.2.6.8 and 6.1.1.4'
Gd Gd -0.1653 3.9035 'International Tables Vol C Tables 4.2.6.8 and 6.1.1.4'
O O 0.0106 0.0060 'International Tables Vol C Tables 4.2.6.8 and 6.1.1.4'

loop_
_geom_angle_atom_site_label_1
_geom_angle_atom_site_label_2
_geom_angle_atom_site_label_3
_geom_angle
_geom_angle_site_symmetry_1
_geom_angle_site_symmetry_3
O1W Gd1 O1W 78.98(17) 4_665 .
O1W Gd1 O1W 78.98(17) 4_665 2_655
O1W Gd1 O1W 78.98(17) . 2_655
O1W Gd1 O1 130.39(14) 4_665 .
O1W Gd1 O1 85.44(13) . .
O1W Gd1 O1 143.25(14) 2_655 .
O1W Gd1 O1 85.44(13) 4_665 4_665
O1W Gd1 O1 143.25(14) . 4_665
O1W Gd1 O1 130.39(14) 2_655 4_665
O1 Gd1 O1 79.70(14) . 4_665
O1W Gd1 O1 143.25(14) 4_665 2_655
O1W Gd1 O1 130.39(14) . 2_655
O1W Gd1 O1 85.44(13) 2_655 2_655
O1 Gd1 O1 79.70(14) . 2_655
O1 Gd1 O1 79.70(14) 4_665 2_655
O1W Gd1 O2 78.15(13) 4_665 .
O1W Gd1 O2 71.22(13) . .
O1W Gd1 O2 145.24(15) 2_655 .
O1 Gd1 O2 52.26(11) . .
O1 Gd1 O2 73.11(12) 4_665 .
O1 Gd1 O2 127.66(14) 2_655 .
O1W Gd1 O2 145.24(15) 4_665 2_655
O1W Gd1 O2 78.15(13) . 2_655
O1W Gd1 O2 71.22(13) 2_655 2_655
O1 Gd1 O2 73.11(12) . 2_655
O1 Gd1 O2 127.66(14) 4_665 2_655
O1 Gd1 O2 52.26(11) 2_655 2_655
O2 Gd1 O2 117.95(5) . 2_655
O1W Gd1 O2 71.22(13) 4_665 4_665
O1W Gd1 O2 145.24(15) . 4_665
O1W Gd1 O2 78.15(13) 2_655 4_665
O1 Gd1 O2 127.66(14) . 4_665
O1 Gd1 O2 52.26(11) 4_665 4_665
O1 Gd1 O2 73.11(12) 2_655 4_665
O2 Gd1 O2 117.95(4) . 4_665
O2 Gd1 O2 117.95(4) 2_655 4_665
O1W Gd1 C1 104.40(15) 4_665 .
O1W Gd1 C1 77.49(15) . .
O1W Gd1 C1 155.03(14) 2_655 .
O1 Gd1 C1 25.99(12) . .
O1 Gd1 C1 74.49(14) 4_665 .
O1 Gd1 C1 103.66(15) 2_655 .
O2 Gd1 C1 26.27(12) . .
O2 Gd1 C1 95.76(14) 2_655 .
O2 Gd1 C1 126.62(14) 4_665 .
O1W Gd1 C1 155.03(13) 4_665 2_655
O1W Gd1 C1 104.40(15) . 2_655
O1W Gd1 C1 77.49(15) 2_655 2_655
O1 Gd1 C1 74.49(14) . 2_655
O1 Gd1 C1 103.66(15) 4_665 2_655
O1 Gd1 C1 25.99(12) 2_655 2_655
O2 Gd1 C1 126.62(14) . 2_655
O2 Gd1 C1 26.27(12) 2_655 2_655
O2 Gd1 C1 95.76(13) 4_665 2_655
C1 Gd1 C1 100.45(13) . 2_655
O1W Gd1 C1 77.49(15) 4_665 4_665
O1W Gd1 C1 155.03(13) . 4_665
O1W Gd1 C1 104.40(15) 2_655 4_665
O1 Gd1 C1 103.66(15) . 4_665
O1 Gd1 C1 25.99(12) 4_665 4_665
O1 Gd1 C1 74.49(14) 2_655 4_665
O2 Gd1 C1 95.76(14) . 4_665
O2 Gd1 C1 126.62(14) 2_655 4_665
O2 Gd1 C1 26.27(12) 4_665 4_665
C1 Gd1 C1 100.45(13) . 4_665
C1 Gd1 C1 100.45(13) 2_655 4_665
O1 C1 O2 119.5(5) . .
O1 C1 C2 119.4(5) . .
O2 C1 C2 121.1(5) . .
O1 C1 Gd1 57.8(3) . .
O2 C1 Gd1 61.7(3) . .
C2 C1 Gd1 177.2(4) . .
C1 C2 C3 116.5(5) . .
C1 C2 H2A 99(4) . .
C3 C2 H2A 126(4) . .
C1 C2 H2B 101(4) . .
C3 C2 H2B 117(4) . .
H2A C2 H2B 92(5) . .
C2 C3 C2 110.9(4) 2_645 .
C2 C3 C2 110.9(4) 2_645 4_765
C2 C3 C2 110.9(4) . 4_765
C2 C3 H3 108.0(4) 2_645 .
C2 C3 H3 108.0(4) . .
C2 C3 H3 108.0(4) 4_765 .
C1 O1 Gd1 96.2(3) . .
C1 O2 Gd1 92.1(3) . .

loop_
_geom_bond_atom_site_label_1
_geom_bond_atom_site_label_2
_geom_bond_distance
_geom_bond_site_symmetry_2
Gd1 O1W 2.408(4) 4_665
Gd1 O1W 2.408(4) .
Gd1 O1W 2.408(4) 2_655
Gd1 O1 2.431(4) .
Gd1 O1 2.431(4) 4_665
Gd1 O1 2.431(4) 2_655
Gd1 O2 2.515(4) .
Gd1 O2 2.515(4) 2_655
Gd1 O2 2.515(4) 4_665
Gd1 C1 2.855(6) .
Gd1 C1 2.855(6) 2_655
Gd1 C1 2.855(6) 4_665
C1 O1 1.259(6) .
C1 O2 1.264(6) .
C1 C2 1.500(7) .
C2 C3 1.521(6) .
C2 H2A 0.72(5) .
C2 H2B 0.94(6) .
C3 C2 1.521(6) 2_645
C3 C2 1.521(6) 4_765
C3 H3 0.88(9) .
